data_4337470
loop_
_publ_author_name
'Majumdar, Amit'
'Apfel, Ulf-Peter'
'Jiang, Yunbo'
'Mo\"enne-Loccoz, Pierre'
'Lippard, Stephen J.'

_publ_section_title
;
 Versatile reactivity of a solvent-coordinated diiron(II) compound:
 synthesis and dioxygen reactivity of a mixed-valent Fe(II)Fe(III)
 species.
;
_journal_issue 1
_journal_name_full 'Inorganic chemistry'
_journal_page_first 167
_journal_page_last 181
_journal_paper_doi 10.1021/ic4019585
_journal_volume 53
_journal_year 2014
_chemical_formula_moiety 'C49 H64 Fe2 N12 O5, 3(B F4), 2(C3 H7 N O)'
_chemical_formula_sum 'C55 H78 B3 F12 Fe2 N14 O7'
_chemical_formula_weight 1419.44
_chemical_name_systematic
; 
 ? 
;
_space_group_IT_number 2
_symmetry_cell_setting triclinic
_symmetry_space_group_name_Hall '-P 1'
_symmetry_space_group_name_H-M 'P -1'
_atom_sites_solution_hydrogens geom
_atom_sites_solution_primary direct
_atom_sites_solution_secondary difmap
_audit_creation_method SHELXL-97
_cell_angle_alpha 73.2880(10)
_cell_angle_beta 76.6500(10)
_cell_angle_gamma 79.5320(10)
_cell_formula_units_Z 2
_cell_length_a 12.8212(4)
_cell_length_b 17.5282(6)
_cell_length_c 17.7027(6)
_cell_measurement_reflns_used 14739
_cell_measurement_temperature 100(2)
_cell_measurement_theta_max 25.65
_cell_measurement_theta_min 2.16
_cell_volume 3678.9(2)
_computing_cell_refinement 'SAINT 7.46A (Bruker-Axs,2009)'
_computing_data_collection 'APEX2 v2009.3.0 (Bruker-Axs,2009)'
_computing_data_reduction 'SAINT 7.46A (Bruker-Axs,2009)'
_computing_molecular_graphics 'Bruker SHELXTL'
_computing_publication_material 'Bruker SHELXTL'
_computing_structure_refinement 'SHELXL-97 (Sheldrick, 2008)'
_computing_structure_solution 'SHELXS-97 (Sheldrick, 2008)'
_diffrn_ambient_temperature 100(2)
_diffrn_measured_fraction_theta_full 0.998
_diffrn_measured_fraction_theta_max 0.998
_diffrn_measurement_device_type 'CCD area detector'
_diffrn_measurement_method 'phi and omega scan'
_diffrn_radiation_monochromator graphite
_diffrn_radiation_source 'fine-focus sealed tube'
_diffrn_radiation_type MoK\a
_diffrn_radiation_wavelength 0.71073
_diffrn_reflns_av_R_equivalents 0.0365
_diffrn_reflns_av_sigmaI/netI 0.0365
_diffrn_reflns_limit_h_max 15
_diffrn_reflns_limit_h_min -15
_diffrn_reflns_limit_k_max 21
_diffrn_reflns_limit_k_min -20
_diffrn_reflns_limit_l_max 21
_diffrn_reflns_limit_l_min 0
_diffrn_reflns_number 58867
_diffrn_reflns_theta_full 25.70
_diffrn_reflns_theta_max 25.70
_diffrn_reflns_theta_min 1.49
_exptl_absorpt_coefficient_mu 0.478
_exptl_absorpt_correction_T_max 0.9811
_exptl_absorpt_correction_T_min 0.9104
_exptl_absorpt_correction_type multi-scan
_exptl_absorpt_process_details SADABS(Sheldrick,2009)
_exptl_crystal_colour brown
_exptl_crystal_density_diffrn 1.281
_exptl_crystal_density_method 'not measured'
_exptl_crystal_description plate
_exptl_crystal_F_000 1474
_exptl_crystal_size_max 0.20
_exptl_crystal_size_mid 0.08
_exptl_crystal_size_min 0.04
_refine_diff_density_max 1.473
_refine_diff_density_min -1.418
_refine_diff_density_rms 0.109
_refine_ls_extinction_method none
_refine_ls_goodness_of_fit_ref 1.143
_refine_ls_hydrogen_treatment mixed
_refine_ls_matrix_type full
_refine_ls_number_parameters 791
_refine_ls_number_reflns 13988
_refine_ls_number_restraints 17
_refine_ls_restrained_S_all 1.150
_refine_ls_R_factor_all 0.1110
_refine_ls_R_factor_gt 0.0848
_refine_ls_shift/su_max 0.001
_refine_ls_shift/su_mean 0.000
_refine_ls_structure_factor_coef Fsqd
_refine_ls_weighting_details 'calc w=1/[\s^2^(Fo^2^)+(0.1714P)^2^+3.0003P] where P=(Fo^2^+2Fc^2^)/3'
_refine_ls_weighting_scheme calc
_refine_ls_wR_factor_gt 0.2554
_refine_ls_wR_factor_ref 0.2771
_reflns_number_gt 10118
_reflns_number_total 13988
_reflns_threshold_expression >2sigma(I)
_cod_data_source_file ic4019585_si_002.cif
_cod_data_source_block 95
_cod_depositor_comments
;
The following automatic conversions were performed:

'_symmetry_cell_setting' value 'Triclinic' changed to 'triclinic'
according to
/usr/data/users/saulius/automatic-downloads/current/ACS/lib/dictionaries/cif_core.dic
dictionary named 'cif_core.dic' version 2.4.2 from 2011-04-26.

Automatic conversion script
Id: cif_fix_values 2281 2013-09-26 08:29:07Z andrius 
;
_cod_original_sg_symbol_H-M P-1
_cod_database_code 4337470

loop_
_symmetry_equiv_pos_as_xyz
'x, y, z'
'-x, -y, -z'

loop_
_atom_site_label
_atom_site_type_symbol
_atom_site_fract_x
_atom_site_fract_y
_atom_site_fract_z
_atom_site_U_iso_or_equiv
_atom_site_adp_type
_atom_site_occupancy
_atom_site_symmetry_multiplicity
_atom_site_calc_flag
_atom_site_refinement_flags
_atom_site_disorder_assembly
_atom_site_disorder_group
C1 C 0.6357(3) 0.6880(3) 0.7926(2) 0.0301(9) Uani 1 1 d . . .
H1 H 0.6182 0.6914 0.8497 0.036 Uiso 1 1 calc R . .
C2 C 0.6244(3) 0.6043(2) 0.7895(2) 0.0288(9) Uani 1 1 d . . .
H2A H 0.5562 0.5869 0.8247 0.035 Uiso 1 1 calc R . .
H2B H 0.6223 0.6043 0.7339 0.035 Uiso 1 1 calc R . .
C3 C 0.7302(3) 0.4724(2) 0.7917(3) 0.0304(9) Uani 1 1 d . . .
H3A H 0.7029 0.4824 0.7413 0.036 Uiso 1 1 calc R . .
H3B H 0.6895 0.4322 0.8339 0.036 Uiso 1 1 calc R . .
C4 C 0.8494(3) 0.4430(3) 0.7792(2) 0.0298(9) Uani 1 1 d . . .
C5 C 1.0209(3) 0.4489(3) 0.7485(2) 0.0340(10) Uani 1 1 d . . .
C6 C 1.1242(4) 0.4730(3) 0.7258(3) 0.0417(11) Uani 1 1 d . . .
H6 H 1.1346 0.5280 0.7124 0.050 Uiso 1 1 calc R . .
C7 C 1.2102(4) 0.4131(4) 0.7239(3) 0.0540(15) Uani 1 1 d . . .
H7 H 1.2816 0.4274 0.7085 0.065 Uiso 1 1 calc R . .
C8 C 1.1954(4) 0.3319(4) 0.7441(3) 0.0518(14) Uani 1 1 d . . .
H8 H 1.2571 0.2927 0.7424 0.062 Uiso 1 1 calc R . .
C9 C 1.0932(4) 0.3069(3) 0.7667(3) 0.0436(12) Uani 1 1 d . . .
H9 H 1.0828 0.2520 0.7800 0.052 Uiso 1 1 calc R . .
C10 C 1.0066(3) 0.3681(3) 0.7684(2) 0.0351(10) Uani 1 1 d . . .
C11 C 0.8425(5) 0.2933(3) 0.8050(4) 0.0501(13) Uani 1 1 d . . .
H11A H 0.8134 0.2661 0.8583 0.060 Uiso 0.295(9) 1 calc PR A 2
H11 H 0.780(7) 0.310(5) 0.798(5) 0.060 Uiso 0.705(9) 1 d P A 1
C12A C 0.8521(6) 0.2317(4) 0.8805(4) 0.0478(17) Uani 0.705(9) 1 d P A 1
H12A H 0.8251 0.1831 0.8798 0.072 Uiso 0.705(9) 1 calc PR A 1
H12B H 0.8096 0.2518 0.9259 0.072 Uiso 0.705(9) 1 calc PR A 1
H12C H 0.9281 0.2191 0.8859 0.072 Uiso 0.705(9) 1 calc PR A 1
C12B C 0.8381(15) 0.2707(11) 0.7505(11) 0.0478(17) Uani 0.295(9) 1 d P A 2
H12D H 0.8134 0.2175 0.7697 0.072 Uiso 0.295(9) 1 calc PR A 2
H12E H 0.9098 0.2673 0.7163 0.072 Uiso 0.295(9) 1 calc PR A 2
H12F H 0.7872 0.3082 0.7195 0.072 Uiso 0.295(9) 1 calc PR A 2
C13 C 0.7112(4) 0.5321(3) 0.9048(2) 0.0338(9) Uani 1 1 d . . .
H13A H 0.7158 0.4735 0.9292 0.041 Uiso 1 1 calc R . .
H13B H 0.6411 0.5574 0.9294 0.041 Uiso 1 1 calc R . .
C14 C 0.8013(4) 0.5645(2) 0.9216(2) 0.0309(9) Uani 1 1 d . . .
C15 C 0.9498(4) 0.6173(3) 0.9031(3) 0.0357(10) Uani 1 1 d . . .
C16 C 1.0434(4) 0.6539(4) 0.8718(3) 0.0513(13) Uani 1 1 d . . .
H16 H 1.0685 0.6713 0.8155 0.062 Uiso 1 1 calc R . .
C17 C 1.0985(5) 0.6641(4) 0.9259(4) 0.0583(15) Uani 1 1 d . . .
H17 H 1.1622 0.6898 0.9068 0.070 Uiso 1 1 calc R . .
C18 C 1.0616(5) 0.6369(4) 1.0086(4) 0.0592(17) Uani 1 1 d . . .
H18 H 1.1026 0.6433 1.0442 0.071 Uiso 1 1 calc R . .
C19 C 0.9685(5) 0.6013(3) 1.0406(3) 0.0485(14) Uani 1 1 d . . .
H19 H 0.9440 0.5838 1.0970 0.058 Uiso 1 1 calc R . .
C20 C 0.9116(4) 0.5920(3) 0.9854(3) 0.0380(11) Uani 1 1 d . . .
C21 C 0.7488(5) 0.5273(3) 1.0727(3) 0.0522(9) Uani 1 1 d . . .
H21A H 0.7945 0.5003 1.1133 0.063 Uiso 1 1 calc R . .
H21B H 0.7090 0.4865 1.0668 0.063 Uiso 1 1 calc R . .
C22 C 0.6689(5) 0.5916(3) 1.1023(3) 0.0522(9) Uani 1 1 d . . .
H22A H 0.6218 0.6174 1.0633 0.078 Uiso 1 1 calc R . .
H22B H 0.7078 0.6318 1.1089 0.078 Uiso 1 1 calc R . .
H22C H 0.6250 0.5675 1.1541 0.078 Uiso 1 1 calc R . .
C23 C 0.5579(4) 0.7481(3) 0.7455(3) 0.0334(9) Uani 1 1 d . . .
H23A H 0.5675 0.7385 0.6917 0.040 Uiso 1 1 calc R . .
H23B H 0.4828 0.7403 0.7735 0.040 Uiso 1 1 calc R . .
C24 C 0.5540(4) 0.8834(3) 0.6576(3) 0.0397(10) Uani 1 1 d . . .
H24A H 0.5462 0.9408 0.6569 0.048 Uiso 1 1 calc R . .
H24B H 0.4865 0.8720 0.6473 0.048 Uiso 1 1 calc R . .
C25 C 0.6480(4) 0.8643(3) 0.5952(3) 0.0389(11) Uani 1 1 d . . .
C26 C 0.8123(5) 0.8250(3) 0.5431(3) 0.0448(12) Uani 1 1 d . . .
C27 C 0.9212(5) 0.7970(3) 0.5289(4) 0.0587(15) Uani 1 1 d . . .
H27 H 0.9635 0.7849 0.5694 0.070 Uiso 1 1 calc R . .
C28 C 0.9655(6) 0.7876(4) 0.4519(4) 0.078(2) Uani 1 1 d . . .
H28 H 1.0398 0.7678 0.4396 0.094 Uiso 1 1 calc R . .
C29 C 0.9040(7) 0.8063(5) 0.3935(4) 0.086(2) Uani 1 1 d . . .
H29 H 0.9380 0.8006 0.3414 0.103 Uiso 1 1 calc R . .
C30 C 0.7953(7) 0.8328(4) 0.4074(3) 0.075(2) Uani 1 1 d . . .
H30 H 0.7536 0.8449 0.3665 0.090 Uiso 1 1 calc R . .
C31 C 0.7495(5) 0.8410(3) 0.4842(3) 0.0535(14) Uani 1 1 d . . .
C32 C 0.5479(6) 0.8859(4) 0.4821(4) 0.0642(17) Uani 1 1 d . . .
H32A H 0.5678 0.9151 0.4250 0.077 Uiso 1 1 calc R . .
H32B H 0.4925 0.9213 0.5096 0.077 Uiso 1 1 calc R . .
C33 C 0.5026(7) 0.8102(5) 0.4878(6) 0.098(3) Uani 1 1 d . . .
H33A H 0.4493 0.8227 0.4529 0.146 Uiso 1 1 calc R . .
H33B H 0.4678 0.7880 0.5435 0.146 Uiso 1 1 calc R . .
H33C H 0.5613 0.7708 0.4708 0.146 Uiso 1 1 calc R . .
C34 C 0.5119(4) 0.8641(3) 0.8053(3) 0.0437(12) Uani 1 1 d . . .
H34A H 0.4908 0.9226 0.7868 0.052 Uiso 1 1 calc R . .
H34B H 0.4454 0.8378 0.8283 0.052 Uiso 1 1 calc R . .
C35 C 0.5799(5) 0.8474(3) 0.8666(3) 0.0455(13) Uani 1 1 d . . .
C36 C 0.7228(6) 0.8215(3) 0.9202(3) 0.0661(8) Uani 1 1 d . . .
C37 C 0.8251(6) 0.8023(3) 0.9370(3) 0.0661(8) Uani 1 1 d . . .
H37 H 0.8857 0.7909 0.8976 0.079 Uiso 1 1 calc R . .
C38 C 0.8367(6) 0.8000(3) 1.0142(3) 0.0661(8) Uani 1 1 d . . .
H38 H 0.9063 0.7873 1.0279 0.079 Uiso 1 1 calc R . .
C39 C 0.7463(6) 0.8164(3) 1.0716(3) 0.0661(8) Uani 1 1 d . . .
H39 H 0.7560 0.8138 1.1240 0.079 Uiso 1 1 calc R . .
C40 C 0.6469(6) 0.8356(3) 1.0551(3) 0.0661(8) Uani 1 1 d . . .
H40 H 0.5868 0.8480 1.0944 0.079 Uiso 1 1 calc R . .
C41 C 0.6339(6) 0.8370(3) 0.9790(3) 0.0661(8) Uani 1 1 d . . .
C42 C 0.4284(7) 0.8664(4) 0.9846(4) 0.083(2) Uani 1 1 d . . .
H42A H 0.3820 0.8605 0.9496 0.099 Uiso 1 1 calc R . .
H42B H 0.4170 0.8229 1.0347 0.099 Uiso 1 1 calc R . .
C43 C 0.3908(8) 0.9423(5) 1.0053(5) 0.102(3) Uani 1 1 d . . .
H43A H 0.3937 0.9861 0.9560 0.153 Uiso 1 1 calc R . .
H43B H 0.4371 0.9504 1.0386 0.153 Uiso 1 1 calc R . .
H43C H 0.3163 0.9418 1.0351 0.153 Uiso 1 1 calc R . .
C44 C 0.8741(4) 0.6047(3) 0.5824(2) 0.0349(10) Uani 1 1 d . . .
H44 H 0.9498 0.5959 0.5810 0.042 Uiso 1 1 calc R . .
C45 C 0.7235(4) 0.6156(4) 0.5181(3) 0.0552(14) Uani 1 1 d . . .
H45A H 0.7017 0.5662 0.5144 0.083 Uiso 1 1 calc R . .
H45B H 0.7081 0.6595 0.4718 0.083 Uiso 1 1 calc R . .
H45C H 0.6830 0.6290 0.5678 0.083 Uiso 1 1 calc R . .
C46 C 0.9127(5) 0.5878(4) 0.4476(3) 0.0554(14) Uani 1 1 d . . .
H46A H 0.9872 0.5850 0.4543 0.083 Uiso 1 1 calc R . .
H46B H 0.8991 0.6311 0.4004 0.083 Uiso 1 1 calc R . .
H46C H 0.9018 0.5366 0.4404 0.083 Uiso 1 1 calc R . .
C47A C 0.7549(7) 0.9967(4) 0.7333(5) 0.0514(18) Uani 0.671(7) 1 d P B 1
H47A H 0.7729 0.9731 0.7849 0.062 Uiso 0.671(7) 1 calc PR B 1
C47B C 0.7529(15) 1.0010(10) 0.6630(11) 0.0514(18) Uani 0.329(7) 1 d P B 2
H47B H 0.7586 0.9961 0.6101 0.062 Uiso 0.329(7) 1 calc PR B 2
C48A C 0.7736(16) 1.1225(9) 0.7538(9) 0.120(4) Uani 0.671(7) 1 d P B 1
H48A H 0.7052 1.1472 0.7800 0.179 Uiso 0.671(7) 1 calc PR B 1
H48B H 0.8161 1.1646 0.7181 0.179 Uiso 0.671(7) 1 calc PR B 1
H48C H 0.8143 1.0890 0.7948 0.179 Uiso 0.671(7) 1 calc PR B 1
C48B C 0.764(3) 1.0731(18) 0.765(2) 0.120(4) Uani 0.329(7) 1 d P B 2
H48D H 0.6898 1.0700 0.7946 0.179 Uiso 0.329(7) 1 calc PR B 2
H48E H 0.7863 1.1245 0.7623 0.179 Uiso 0.329(7) 1 calc PR B 2
H48F H 0.8123 1.0290 0.7918 0.179 Uiso 0.329(7) 1 calc PR B 2
C49A C 0.7348(16) 1.1134(9) 0.6278(9) 0.120(4) Uani 0.671(7) 1 d P B 1
H49A H 0.7644 1.0770 0.5930 0.179 Uiso 0.671(7) 1 calc PR B 1
H49B H 0.7711 1.1619 0.6073 0.179 Uiso 0.671(7) 1 calc PR B 1
H49C H 0.6572 1.1281 0.6284 0.179 Uiso 0.671(7) 1 calc PR B 1
C49B C 0.754(3) 1.1471(18) 0.625(2) 0.120(4) Uani 0.329(7) 1 d P B 2
H49D H 0.7806 1.1460 0.5689 0.179 Uiso 0.329(7) 1 calc PR B 2
H49E H 0.7934 1.1826 0.6389 0.179 Uiso 0.329(7) 1 calc PR B 2
H49F H 0.6767 1.1671 0.6330 0.179 Uiso 0.329(7) 1 calc PR B 2
N1 N 0.7173(3) 0.5485(2) 0.81664(19) 0.0277(7) Uani 1 1 d . . .
N2 N 0.9198(3) 0.4939(2) 0.7565(2) 0.0306(8) Uani 1 1 d . . .
N3 N 0.8949(3) 0.3656(2) 0.7881(2) 0.0336(8) Uani 1 1 d . A .
N4 N 0.8772(3) 0.5990(2) 0.8643(2) 0.0337(8) Uani 1 1 d . . .
N5 N 0.8179(3) 0.5588(2) 0.9961(2) 0.0359(9) Uani 1 1 d . . .
N6 N 0.5758(3) 0.8322(2) 0.7362(2) 0.0342(8) Uani 1 1 d . B .
N7 N 0.7454(3) 0.8402(2) 0.6127(2) 0.0370(9) Uani 1 1 d . B .
N8 N 0.6442(4) 0.8654(3) 0.5198(2) 0.0486(11) Uani 1 1 d . . .
N9 N 0.6853(4) 0.8286(3) 0.8505(2) 0.0443(10) Uani 1 1 d . B .
N10 N 0.5435(4) 0.8533(3) 0.9437(2) 0.0559(13) Uani 1 1 d . . .
N11 N 0.8382(3) 0.6036(3) 0.5188(2) 0.0405(9) Uani 1 1 d . . .
N12A N 0.7521(8) 1.0740(6) 0.7081(5) 0.052(2) Uani 0.671(7) 1 d P B 1
N12B N 0.770(2) 1.0664(14) 0.6767(12) 0.052(2) Uani 0.329(7) 1 d P B 2
O1 O 0.7436(2) 0.70631(18) 0.75744(16) 0.0308(6) Uani 1 1 d . B .
O2 O 0.9840(3) 0.6590(2) 0.69733(18) 0.0418(6) Uani 1 1 d . . .
H2 H 1.0283 0.6253 0.6770 0.063 Uiso 1 1 calc R . .
O3 O 0.8984(3) 0.8175(2) 0.73423(18) 0.0418(6) Uani 1 1 d . B .
H3 H 0.9278 0.7702 0.7368 0.063 Uiso 1 1 calc R . .
O4 O 0.8114(2) 0.61689(18) 0.64501(16) 0.0319(7) Uani 1 1 d . . .
O5A O 0.7366(13) 0.9484(4) 0.6979(4) 0.0587(19) Uani 0.671(7) 1 d PD B 1
O5B O 0.729(3) 0.9459(9) 0.7225(11) 0.0587(19) Uani 0.329(7) 1 d PD B 2
Fe1 Fe 0.85882(5) 0.61598(4) 0.74697(3) 0.02827(19) Uani 1 1 d . . .
Fe2 Fe 0.75592(6) 0.82355(4) 0.73253(4) 0.0368(2) Uani 1 1 d D . .
C50 C 0.2509(10) 0.6831(6) 0.6098(6) 0.1178(18) Uani 1 1 d . . .
H50A H 0.3070 0.6429 0.5914 0.177 Uiso 1 1 calc R . .
H50B H 0.2432 0.7307 0.5649 0.177 Uiso 1 1 calc R . .
H50C H 0.1821 0.6607 0.6297 0.177 Uiso 1 1 calc R . .
C51 C 0.3187(9) 0.6443(6) 0.7348(6) 0.1178(18) Uani 1 1 d . . .
H51A H 0.2668 0.6053 0.7597 0.177 Uiso 1 1 calc R . .
H51B H 0.3278 0.6699 0.7750 0.177 Uiso 1 1 calc R . .
H51C H 0.3884 0.6168 0.7141 0.177 Uiso 1 1 calc R . .
C52 C 0.2774(13) 0.7738(9) 0.6822(10) 0.176(3) Uani 1 1 d . . .
H52 H 0.2450 0.8133 0.6422 0.212 Uiso 1 1 calc R . .
N13 N 0.2793(8) 0.7043(5) 0.6700(5) 0.1178(18) Uani 1 1 d . . .
O6 O 0.2997(8) 0.8051(6) 0.7226(7) 0.176(3) Uani 1 1 d . . .
B3 B 0.6058(6) 0.3344(4) 0.0346(5) 0.0624(19) Uani 1 1 d . . .
F9 F 0.5070(3) 0.3153(2) 0.0339(3) 0.0883(8) Uani 1 1 d . . .
F10 F 0.5925(3) 0.4014(2) 0.0646(3) 0.0883(8) Uani 1 1 d . . .
F11 F 0.6534(4) 0.2666(3) 0.0871(3) 0.0984(14) Uani 1 1 d . . .
F12 F 0.6741(3) 0.3464(2) -0.0358(3) 0.0883(8) Uani 1 1 d . . .
B2 B 0.7817(6) 0.3904(6) 0.5532(7) 0.089(3) Uani 1 1 d . . .
F5 F 0.7994(4) 0.4229(3) 0.6127(3) 0.1005(16) Uani 1 1 d . . .
F6 F 0.8698(3) 0.3919(3) 0.4933(3) 0.1040(10) Uani 1 1 d . . .
F7 F 0.6925(3) 0.4317(3) 0.5235(3) 0.1040(10) Uani 1 1 d . . .
F8 F 0.7614(3) 0.3100(3) 0.5900(3) 0.1040(10) Uani 1 1 d . . .
C53 C 0.5143(5) 0.6494(5) 0.3867(4) 0.072(2) Uani 1 1 d . . .
H53A H 0.5672 0.6875 0.3610 0.108 Uiso 1 1 calc R . .
H53B H 0.5420 0.6075 0.4301 0.108 Uiso 1 1 calc R . .
H53C H 0.4462 0.6777 0.4090 0.108 Uiso 1 1 calc R . .
C54 C 0.4633(6) 0.6672(5) 0.2569(5) 0.0756(19) Uani 1 1 d . . .
H54A H 0.3929 0.6973 0.2719 0.113 Uiso 1 1 calc R . .
H54B H 0.4580 0.6369 0.2195 0.113 Uiso 1 1 calc R . .
H54C H 0.5169 0.7047 0.2310 0.113 Uiso 1 1 calc R . .
C55 C 0.4938(4) 0.5335(4) 0.3450(4) 0.0615(16) Uani 1 1 d . . .
H55 H 0.5093 0.5021 0.3956 0.074 Uiso 1 1 calc R . .
N14 N 0.4957(4) 0.6128(3) 0.3275(3) 0.0580(13) Uani 1 1 d . . .
O7 O 0.4734(3) 0.4985(3) 0.3000(3) 0.0719(13) Uani 1 1 d . . .
B1 B 0.5579(8) 0.9065(4) 0.2443(4) 0.082(3) Uani 1 1 d D . .
F1A F 0.4893(9) 0.9367(6) 0.3058(5) 0.091(2) Uani 0.552(7) 1 d PD C 1
F1B F 0.5519(11) 0.9443(8) 0.3020(7) 0.091(2) Uani 0.448(7) 1 d PD C 2
F2A F 0.6179(11) 0.8341(6) 0.2597(9) 0.117(2) Uani 0.552(7) 1 d PD C 1
F2B F 0.6466(13) 0.8557(9) 0.2651(12) 0.117(2) Uani 0.448(7) 1 d PD C 2
F3A F 0.6423(10) 0.9532(6) 0.1909(7) 0.117(2) Uani 0.552(7) 1 d PD C 1
F3B F 0.5796(10) 0.9592(6) 0.1721(6) 0.080(3) Uani 0.448(7) 1 d PD C 2
F4A F 0.5059(9) 0.9386(5) 0.1862(5) 0.091(2) Uani 0.552(7) 1 d PD C 1
F4B F 0.4911(10) 0.8596(7) 0.2295(7) 0.117(2) Uani 0.448(7) 1 d PD C 2

loop_
_atom_site_aniso_label
_atom_site_aniso_U_11
_atom_site_aniso_U_22
_atom_site_aniso_U_33
_atom_site_aniso_U_23
_atom_site_aniso_U_13
_atom_site_aniso_U_12
C1 0.037(2) 0.033(2) 0.0202(19) -0.0076(16) -0.0003(16) -0.0106(18)
C2 0.030(2) 0.033(2) 0.025(2) -0.0090(16) -0.0026(16) -0.0073(17)
C3 0.032(2) 0.031(2) 0.030(2) -0.0105(17) -0.0058(17) -0.0046(17)
C4 0.032(2) 0.039(2) 0.0190(19) -0.0065(16) -0.0080(16) -0.0046(18)
C5 0.029(2) 0.056(3) 0.0162(19) -0.0114(18) -0.0039(15) -0.0011(19)
C6 0.033(2) 0.070(3) 0.026(2) -0.017(2) -0.0064(18) -0.008(2)
C7 0.025(2) 0.100(5) 0.034(3) -0.020(3) -0.0047(19) 0.001(3)
C8 0.037(3) 0.077(4) 0.029(2) -0.007(2) -0.006(2) 0.011(3)
C9 0.041(3) 0.058(3) 0.028(2) -0.012(2) -0.0105(19) 0.008(2)
C10 0.031(2) 0.055(3) 0.019(2) -0.0096(18) -0.0063(16) -0.001(2)
C11 0.043(3) 0.041(3) 0.060(3) -0.005(2) -0.009(2) -0.004(2)
C12A 0.058(4) 0.040(4) 0.048(4) -0.018(3) -0.004(3) -0.010(3)
C12B 0.058(4) 0.040(4) 0.048(4) -0.018(3) -0.004(3) -0.010(3)
C13 0.040(2) 0.041(2) 0.0182(19) -0.0052(17) -0.0028(17) -0.0095(19)
C14 0.044(2) 0.028(2) 0.0203(19) -0.0069(16) -0.0067(17) -0.0011(18)
C15 0.045(3) 0.040(2) 0.029(2) -0.0148(18) -0.0187(19) 0.002(2)
C16 0.043(3) 0.080(4) 0.046(3) -0.034(3) -0.017(2) -0.007(3)
C17 0.047(3) 0.080(4) 0.069(4) -0.045(3) -0.027(3) 0.002(3)
C18 0.073(4) 0.063(4) 0.064(4) -0.041(3) -0.046(3) 0.020(3)
C19 0.083(4) 0.035(3) 0.037(3) -0.017(2) -0.035(3) 0.012(3)
C20 0.056(3) 0.032(2) 0.030(2) -0.0131(18) -0.020(2) 0.008(2)
C21 0.070(3) 0.058(2) 0.0271(17) -0.0103(16) -0.0061(16) -0.0083(19)
C22 0.070(3) 0.058(2) 0.0271(17) -0.0103(16) -0.0061(16) -0.0083(19)
C23 0.035(2) 0.031(2) 0.035(2) -0.0118(18) -0.0054(18) -0.0042(18)
C24 0.053(3) 0.035(2) 0.034(2) -0.0128(19) -0.010(2) -0.005(2)
C25 0.061(3) 0.029(2) 0.027(2) -0.0070(18) -0.009(2) -0.010(2)
C26 0.067(3) 0.032(2) 0.031(2) -0.0061(19) 0.000(2) -0.010(2)
C27 0.062(4) 0.043(3) 0.061(4) -0.008(3) 0.010(3) -0.015(3)
C28 0.085(5) 0.064(4) 0.063(4) -0.011(3) 0.029(4) -0.011(4)
C29 0.109(6) 0.085(5) 0.044(4) -0.021(3) 0.025(4) -0.004(4)
C30 0.116(6) 0.073(4) 0.032(3) -0.018(3) -0.002(3) -0.011(4)
C31 0.075(4) 0.050(3) 0.036(3) -0.016(2) -0.007(3) -0.008(3)
C32 0.082(4) 0.067(4) 0.056(3) -0.027(3) -0.036(3) 0.008(3)
C33 0.103(6) 0.090(5) 0.141(8) -0.064(5) -0.082(6) 0.017(5)
C34 0.059(3) 0.038(3) 0.033(2) -0.016(2) 0.002(2) -0.007(2)
C35 0.082(4) 0.027(2) 0.026(2) -0.0102(18) 0.001(2) -0.011(2)
C36 0.125(2) 0.0382(12) 0.0405(12) -0.0164(10) -0.0312(13) 0.0064(13)
C37 0.125(2) 0.0382(12) 0.0405(12) -0.0164(10) -0.0312(13) 0.0064(13)
C38 0.125(2) 0.0382(12) 0.0405(12) -0.0164(10) -0.0312(13) 0.0064(13)
C39 0.125(2) 0.0382(12) 0.0405(12) -0.0164(10) -0.0312(13) 0.0064(13)
C40 0.125(2) 0.0382(12) 0.0405(12) -0.0164(10) -0.0312(13) 0.0064(13)
C41 0.125(2) 0.0382(12) 0.0405(12) -0.0164(10) -0.0312(13) 0.0064(13)
C42 0.108(6) 0.082(5) 0.039(3) -0.020(3) 0.003(3) 0.022(4)
C43 0.136(8) 0.087(6) 0.079(5) -0.040(5) 0.005(5) -0.004(5)
C44 0.039(2) 0.046(3) 0.022(2) -0.0062(18) -0.0097(18) -0.009(2)
C45 0.055(3) 0.077(4) 0.042(3) -0.018(3) -0.024(2) -0.007(3)
C46 0.071(4) 0.074(4) 0.022(2) -0.018(2) 0.000(2) -0.014(3)
C47A 0.074(5) 0.031(3) 0.053(4) -0.009(3) -0.019(4) -0.008(3)
C47B 0.074(5) 0.031(3) 0.053(4) -0.009(3) -0.019(4) -0.008(3)
C48A 0.210(11) 0.081(7) 0.110(6) -0.028(6) -0.082(7) -0.052(7)
C48B 0.210(11) 0.081(7) 0.110(6) -0.028(6) -0.082(7) -0.052(7)
C49A 0.210(11) 0.081(7) 0.110(6) -0.028(6) -0.082(7) -0.052(7)
C49B 0.210(11) 0.081(7) 0.110(6) -0.028(6) -0.082(7) -0.052(7)
N1 0.0297(18) 0.0338(19) 0.0204(16) -0.0079(14) -0.0036(13) -0.0061(14)
N2 0.0300(18) 0.043(2) 0.0221(17) -0.0117(15) -0.0075(14) -0.0051(16)
N3 0.0341(19) 0.040(2) 0.0239(18) -0.0043(15) -0.0074(14) -0.0001(16)
N4 0.037(2) 0.046(2) 0.0221(17) -0.0102(15) -0.0082(14) -0.0072(16)
N5 0.060(2) 0.0286(19) 0.0189(17) -0.0071(14) -0.0115(16) 0.0016(17)
N6 0.048(2) 0.0306(19) 0.0256(18) -0.0102(15) -0.0034(15) -0.0086(16)
N7 0.051(2) 0.0306(19) 0.0289(19) -0.0056(15) -0.0051(16) -0.0109(17)
N8 0.070(3) 0.046(2) 0.034(2) -0.0136(18) -0.016(2) -0.005(2)
N9 0.068(3) 0.047(2) 0.027(2) -0.0177(17) -0.0078(19) -0.018(2)
N10 0.095(4) 0.039(2) 0.030(2) -0.0178(18) 0.003(2) -0.002(2)
N11 0.045(2) 0.061(3) 0.0188(17) -0.0124(17) -0.0063(15) -0.0112(19)
N12A 0.066(5) 0.039(3) 0.045(6) -0.008(4) -0.003(5) -0.003(3)
N12B 0.066(5) 0.039(3) 0.045(6) -0.008(4) -0.003(5) -0.003(3)
O1 0.0344(16) 0.0369(16) 0.0232(14) -0.0085(12) -0.0040(11) -0.0108(13)
O2 0.0414(13) 0.0543(14) 0.0326(12) -0.0034(10) -0.0090(10) -0.0232(11)
O3 0.0414(13) 0.0543(14) 0.0326(12) -0.0034(10) -0.0090(10) -0.0232(11)
O4 0.0312(15) 0.0465(18) 0.0204(14) -0.0105(12) -0.0050(11) -0.0079(13)
O5A 0.111(5) 0.049(2) 0.025(5) -0.025(3) 0.006(6) -0.031(3)
O5B 0.111(5) 0.049(2) 0.025(5) -0.025(3) 0.006(6) -0.031(3)
Fe1 0.0305(3) 0.0400(4) 0.0168(3) -0.0076(2) -0.0045(2) -0.0100(3)
Fe2 0.0509(4) 0.0367(4) 0.0279(4) -0.0105(3) -0.0054(3) -0.0176(3)
C50 0.164(5) 0.099(4) 0.091(4) -0.013(3) -0.020(3) -0.040(4)
C51 0.164(5) 0.099(4) 0.091(4) -0.013(3) -0.020(3) -0.040(4)
C52 0.195(7) 0.157(7) 0.237(9) -0.111(6) -0.117(7) 0.021(5)
N13 0.164(5) 0.099(4) 0.091(4) -0.013(3) -0.020(3) -0.040(4)
O6 0.195(7) 0.157(7) 0.237(9) -0.111(6) -0.117(7) 0.021(5)
B3 0.058(4) 0.050(4) 0.070(5) -0.021(3) 0.026(3) -0.023(3)
F9 0.0861(16) 0.0719(14) 0.0945(17) -0.0379(13) 0.0439(13) -0.0300(12)
F10 0.0861(16) 0.0719(14) 0.0945(17) -0.0379(13) 0.0439(13) -0.0300(12)
F11 0.096(3) 0.108(3) 0.090(3) 0.010(3) -0.028(2) -0.055(3)
F12 0.0861(16) 0.0719(14) 0.0945(17) -0.0379(13) 0.0439(13) -0.0300(12)
B2 0.041(4) 0.098(6) 0.137(8) -0.073(6) 0.031(4) -0.026(4)
F5 0.107(3) 0.099(3) 0.109(3) -0.069(3) 0.027(3) -0.040(3)
F6 0.0635(15) 0.111(2) 0.149(3) -0.0752(19) 0.0280(15) -0.0330(14)
F7 0.0635(15) 0.111(2) 0.149(3) -0.0752(19) 0.0280(15) -0.0330(14)
F8 0.0635(15) 0.111(2) 0.149(3) -0.0752(19) 0.0280(15) -0.0330(14)
C53 0.048(3) 0.112(6) 0.079(4) -0.064(4) 0.002(3) -0.023(3)
C54 0.062(4) 0.084(5) 0.086(5) -0.035(4) -0.023(4) 0.011(4)
C55 0.038(3) 0.077(4) 0.083(4) -0.044(4) -0.009(3) -0.006(3)
N14 0.036(2) 0.084(4) 0.068(3) -0.047(3) -0.001(2) -0.010(2)
O7 0.057(2) 0.084(3) 0.096(3) -0.058(3) -0.021(2) -0.001(2)
B1 0.139(8) 0.041(4) 0.056(4) -0.020(3) -0.016(5) 0.019(5)
F1A 0.136(6) 0.084(3) 0.050(2) -0.036(2) -0.033(4) 0.040(5)
F1B 0.136(6) 0.084(3) 0.050(2) -0.036(2) -0.033(4) 0.040(5)
F2A 0.154(6) 0.084(4) 0.118(4) -0.050(3) -0.036(4) 0.029(4)
F2B 0.154(6) 0.084(4) 0.118(4) -0.050(3) -0.036(4) 0.029(4)
F3A 0.154(6) 0.084(4) 0.118(4) -0.050(3) -0.036(4) 0.029(4)
F3B 0.079(7) 0.081(7) 0.065(6) -0.014(5) -0.008(5) 0.013(6)
F4A 0.136(6) 0.084(3) 0.050(2) -0.036(2) -0.033(4) 0.040(5)
F4B 0.154(6) 0.084(4) 0.118(4) -0.050(3) -0.036(4) 0.029(4)

loop_
_atom_type_symbol
_atom_type_description
_atom_type_scat_dispersion_real
_atom_type_scat_dispersion_imag
_atom_type_scat_source
C C 0.0033 0.0016 'International Tables Vol C Tables 4.2.6.8 and 6.1.1.4'
H H 0.0000 0.0000 'International Tables Vol C Tables 4.2.6.8 and 6.1.1.4'
N N 0.0061 0.0033 'International Tables Vol C Tables 4.2.6.8 and 6.1.1.4'
O O 0.0106 0.0060 'International Tables Vol C Tables 4.2.6.8 and 6.1.1.4'
B B 0.0013 0.0007 'International Tables Vol C Tables 4.2.6.8 and 6.1.1.4'
F F 0.0171 0.0103 'International Tables Vol C Tables 4.2.6.8 and 6.1.1.4'
Fe Fe 0.3463 0.8444 'International Tables Vol C Tables 4.2.6.8 and 6.1.1.4'

loop_
_geom_angle_atom_site_label_1
_geom_angle_atom_site_label_2
_geom_angle_atom_site_label_3
_geom_angle
O1 C1 C23 109.0(3)
O1 C1 C2 110.2(3)
C23 C1 C2 108.8(3)
O1 C1 H1 109.6
C23 C1 H1 109.6
C2 C1 H1 109.6
N1 C2 C1 108.8(3)
N1 C2 H2A 109.9
C1 C2 H2A 109.9
N1 C2 H2B 109.9
C1 C2 H2B 109.9
H2A C2 H2B 108.3
N1 C3 C4 106.5(3)
N1 C3 H3A 110.4
C4 C3 H3A 110.4
N1 C3 H3B 110.4
C4 C3 H3B 110.4
H3A C3 H3B 108.6
N2 C4 N3 113.4(4)
N2 C4 C3 120.2(4)
N3 C4 C3 126.4(4)
N2 C5 C10 108.4(4)
N2 C5 C6 130.5(5)
C10 C5 C6 121.1(4)
C7 C6 C5 116.8(5)
C7 C6 H6 121.6
C5 C6 H6 121.6
C6 C7 C8 121.9(5)
C6 C7 H7 119.0
C8 C7 H7 119.0
C9 C8 C7 122.0(5)
C9 C8 H8 119.0
C7 C8 H8 119.0
C8 C9 C10 115.5(5)
C8 C9 H9 122.3
C10 C9 H9 122.3
C5 C10 C9 122.7(4)
C5 C10 N3 106.1(4)
C9 C10 N3 131.2(5)
C12B C11 N3 117.3(10)
C12B C11 C12A 116.5(10)
N3 C11 C12A 118.0(5)
C12B C11 H11A 121.4
N3 C11 H11A 121.4
C12A C11 H11A 28.5
C12B C11 H11 77(6)
N3 C11 H11 106(6)
C12A C11 H11 115(6)
H11A C11 H11 87.9
C11 C12A H12A 109.5
C11 C12A H12B 109.5
C11 C12A H12C 109.5
C11 C12B H11 40(4)
C11 C12B H12D 109.5
C11 C12B H12E 109.5
H12D C12B H12E 109.5
C11 C12B H12F 109.5
H12D C12B H12F 109.5
H12E C12B H12F 109.5
N1 C13 C14 110.5(3)
N1 C13 H13A 109.5
C14 C13 H13A 109.5
N1 C13 H13B 109.5
C14 C13 H13B 109.5
H13A C13 H13B 108.1
N4 C14 N5 112.3(4)
N4 C14 C13 123.0(4)
N5 C14 C13 124.6(4)
C16 C15 C20 122.1(4)
C16 C15 N4 130.5(4)
C20 C15 N4 107.4(4)
C17 C16 C15 117.2(5)
C17 C16 H16 121.4
C15 C16 H16 121.4
C16 C17 C18 120.7(6)
C16 C17 H17 119.7
C18 C17 H17 119.7
C19 C18 C17 122.8(5)
C19 C18 H18 118.6
C17 C18 H18 118.6
C18 C19 C20 116.4(5)
C18 C19 H19 121.8
C20 C19 H19 121.8
N5 C20 C15 107.5(4)
N5 C20 C19 131.8(5)
C15 C20 C19 120.7(5)
N5 C21 C22 112.6(4)
N5 C21 H21A 109.1
C22 C21 H21A 109.1
N5 C21 H21B 109.1
C22 C21 H21B 109.1
H21A C21 H21B 107.8
C21 C22 H22A 109.5
C21 C22 H22B 109.5
H22A C22 H22B 109.5
C21 C22 H22C 109.5
H22A C22 H22C 109.5
H22B C22 H22C 109.5
N6 C23 C1 111.5(3)
N6 C23 H23A 109.3
C1 C23 H23A 109.3
N6 C23 H23B 109.3
C1 C23 H23B 109.3
H23A C23 H23B 108.0
N6 C24 C25 107.0(4)
N6 C24 H24A 110.3
C25 C24 H24A 110.3
N6 C24 H24B 110.3
C25 C24 H24B 110.3
H24A C24 H24B 108.6
N7 C25 N8 113.2(4)
N7 C25 C24 120.7(4)
N8 C25 C24 126.1(5)
C27 C26 N7 130.1(5)
C27 C26 C31 121.9(5)
N7 C26 C31 108.1(5)
C26 C27 C28 116.3(7)
C26 C27 H27 121.8
C28 C27 H27 121.8
C29 C28 C27 121.4(7)
C29 C28 H28 119.3
C27 C28 H28 119.3
C28 C29 C30 122.7(6)
C28 C29 H29 118.6
C30 C29 H29 118.6
C29 C30 C31 116.6(7)
C29 C30 H30 121.7
C31 C30 H30 121.7
C30 C31 C26 121.1(6)
C30 C31 N8 132.6(6)
C26 C31 N8 106.3(4)
N8 C32 C33 109.9(5)
N8 C32 H32A 109.7
C33 C32 H32A 109.7
N8 C32 H32B 109.7
C33 C32 H32B 109.7
H32A C32 H32B 108.2
C32 C33 H33A 109.5
C32 C33 H33B 109.5
H33A C33 H33B 109.5
C32 C33 H33C 109.5
H33A C33 H33C 109.5
H33B C33 H33C 109.5
C35 C34 N6 108.3(4)
C35 C34 H34A 110.0
N6 C34 H34A 110.0
C35 C34 H34B 110.0
N6 C34 H34B 110.0
H34A C34 H34B 108.4
N9 C35 N10 112.4(5)
N9 C35 C34 122.4(4)
N10 C35 C34 125.1(5)
C37 C36 N9 131.2(6)
C37 C36 C41 120.8(5)
N9 C36 C41 108.0(6)
C36 C37 C38 117.4(7)
C36 C37 H37 121.3
C38 C37 H37 121.3
C37 C38 C39 120.5(7)
C37 C38 H38 119.8
C39 C38 H38 119.8
C40 C39 C38 122.1(5)
C40 C39 H39 119.0
C38 C39 H39 119.0
C39 C40 C41 118.2(7)
C39 C40 H40 120.9
C41 C40 H40 120.9
N10 C41 C40 132.4(7)
N10 C41 C36 106.5(5)
C40 C41 C36 121.0(7)
C43 C42 N10 117.6(7)
C43 C42 H42A 107.9
N10 C42 H42A 107.9
C43 C42 H42B 107.9
N10 C42 H42B 107.9
H42A C42 H42B 107.2
C42 C43 H43A 109.5
C42 C43 H43B 109.5
H43A C43 H43B 109.5
C42 C43 H43C 109.5
H43A C43 H43C 109.5
H43B C43 H43C 109.5
O4 C44 N11 122.1(4)
O4 C44 H44 118.9
N11 C44 H44 118.9
N11 C45 H45A 109.5
N11 C45 H45B 109.5
H45A C45 H45B 109.5
N11 C45 H45C 109.5
H45A C45 H45C 109.5
H45B C45 H45C 109.5
N11 C46 H46A 109.5
N11 C46 H46B 109.5
H46A C46 H46B 109.5
N11 C46 H46C 109.5
H46A C46 H46C 109.5
H46B C46 H46C 109.5
O5A C47A N12A 128.2(9)
O5A C47A H47A 115.9
N12A C47A H47A 115.9
O5B C47B N12B 116.2(19)
O5B C47B H47B 121.9
N12B C47B H47B 121.9
N12B C48B H48D 109.5
N12B C48B H48E 109.5
H48D C48B H48E 109.5
N12B C48B H48F 109.5
H48D C48B H48F 109.5
H48E C48B H48F 109.5
N12A C49A H49A 109.5
N12A C49A H49B 109.5
H49A C49A H49B 109.5
N12A C49A H49C 109.5
H49A C49A H49C 109.5
H49B C49A H49C 109.5
N12B C49B H49D 109.5
N12B C49B H49E 109.5
H49D C49B H49E 109.5
N12B C49B H49F 109.5
H49D C49B H49F 109.5
H49E C49B H49F 109.5
C2 N1 C13 112.2(3)
C2 N1 C3 111.4(3)
C13 N1 C3 111.2(3)
C2 N1 Fe1 102.5(2)
C13 N1 Fe1 111.0(2)
C3 N1 Fe1 108.1(2)
C4 N2 C5 106.4(4)
C4 N2 Fe1 116.9(3)
C5 N2 Fe1 136.6(3)
C4 N3 C10 105.7(4)
C4 N3 C11 129.0(4)
C10 N3 C11 125.0(4)
C14 N4 C15 106.4(3)
C14 N4 Fe1 116.5(3)
C15 N4 Fe1 137.0(3)
C14 N5 C20 106.5(4)
C14 N5 C21 127.3(4)
C20 N5 C21 126.2(4)
C24 N6 C23 110.0(3)
C24 N6 C34 112.7(4)
C23 N6 C34 111.7(3)
C24 N6 Fe2 107.3(3)
C23 N6 Fe2 104.0(3)
C34 N6 Fe2 110.6(3)
C25 N7 C26 106.1(4)
C25 N7 Fe2 116.0(3)
C26 N7 Fe2 137.5(4)
C25 N8 C31 106.4(4)
C25 N8 C32 127.2(5)
C31 N8 C32 126.5(4)
C35 N9 C36 106.7(5)
C35 N9 Fe2 117.4(3)
C36 N9 Fe2 135.8(4)
C35 N10 C41 106.4(5)
C35 N10 C42 126.9(6)
C41 N10 C42 126.4(5)
C44 N11 C45 121.2(4)
C44 N11 C46 120.9(4)
C45 N11 C46 117.8(4)
C47A N12A C48A 123.3(10)
C47A N12A C49A 119.2(10)
C48A N12A C49A 117.3(10)
C47B N12B C49B 126(2)
C47B N12B C48B 122(2)
C49B N12B C48B 108(2)
C1 O1 Fe1 118.1(2)
C1 O1 Fe2 112.6(2)
Fe1 O1 Fe2 129.12(15)
Fe1 O2 H2 109.5
Fe2 O3 H3 109.5
C44 O4 Fe1 124.9(3)
C47A O5A Fe2 128.4(8)
C47B O5B Fe2 128.4(15)
O2 Fe1 O1 107.31(15)
O2 Fe1 O4 96.16(13)
O1 Fe1 O4 87.46(12)
O2 Fe1 N4 97.27(14)
O1 Fe1 N4 90.75(13)
O4 Fe1 N4 166.37(14)
O2 Fe1 N2 98.09(15)
O1 Fe1 N2 154.49(13)
O4 Fe1 N2 87.48(12)
N4 Fe1 N2 88.35(14)
O2 Fe1 N1 172.45(14)
O1 Fe1 N1 79.29(12)
O4 Fe1 N1 87.68(12)
N4 Fe1 N1 78.71(13)
N2 Fe1 N1 75.54(13)
O3 Fe2 O1 99.21(14)
O3 Fe2 O5B 93.1(11)
O1 Fe2 O5B 165.5(10)
O3 Fe2 O5A 92.9(5)
O1 Fe2 O5A 167.3(5)
O5B Fe2 O5A 11.5(6)
O3 Fe2 N7 106.39(15)
O1 Fe2 N7 91.60(13)
O5B Fe2 N7 92.2(6)
O5A Fe2 N7 81.3(2)
O3 Fe2 N9 101.24(16)
O1 Fe2 N9 92.37(14)
O5B Fe2 N9 77.7(5)
O5A Fe2 N9 88.9(2)
N7 Fe2 N9 151.06(18)
O3 Fe2 N6 177.33(14)
O1 Fe2 N6 81.38(12)
O5B Fe2 N6 86.0(11)
O5A Fe2 N6 86.7(5)
N7 Fe2 N6 76.17(14)
N9 Fe2 N6 76.12(15)
N13 C50 H50A 109.5
N13 C50 H50B 109.5
H50A C50 H50B 109.5
N13 C50 H50C 109.5
H50A C50 H50C 109.5
H50B C50 H50C 109.5
N13 C51 H51A 109.5
N13 C51 H51B 109.5
H51A C51 H51B 109.5
N13 C51 H51C 109.5
H51A C51 H51C 109.5
H51B C51 H51C 109.5
O6 C52 N13 143.5(16)
O6 C52 H52 108.3
N13 C52 H52 108.3
C52 N13 C50 131.1(11)
C52 N13 C51 108.0(10)
C50 N13 C51 120.8(9)
F12 B3 F9 115.3(7)
F12 B3 F10 109.5(5)
F9 B3 F10 110.0(5)
F12 B3 F11 106.8(6)
F9 B3 F11 105.2(5)
F10 B3 F11 109.8(7)
F6 B2 F7 110.7(9)
F6 B2 F5 110.6(6)
F7 B2 F5 110.2(6)
F6 B2 F8 109.6(6)
F7 B2 F8 108.0(6)
F5 B2 F8 107.7(9)
N14 C53 H53A 109.5
N14 C53 H53B 109.5
H53A C53 H53B 109.5
N14 C53 H53C 109.5
H53A C53 H53C 109.5
H53B C53 H53C 109.5
N14 C54 H54A 109.5
N14 C54 H54B 109.5
H54A C54 H54B 109.5
N14 C54 H54C 109.5
H54A C54 H54C 109.5
H54B C54 H54C 109.5
O7 C55 N14 124.4(7)
O7 C55 H55 117.8
N14 C55 H55 117.8
C55 N14 C54 122.9(5)
C55 N14 C53 120.4(6)
C54 N14 C53 116.0(6)
F4A B1 F3B 45.6(6)
F4A B1 F2A 128.3(9)
F3B B1 F2A 120.1(11)
F4A B1 F1B 120.5(7)
F3B B1 F1B 108.5(9)
F2A B1 F1B 111.1(10)
F4A B1 F2B 143.7(9)
F3B B1 F2B 113.0(11)
F2A B1 F2B 26.1(9)
F1B B1 F2B 92.5(11)
F4A B1 F4B 62.5(8)
F3B B1 F4B 101.6(9)
F2A B1 F4B 80.1(8)
F1B B1 F4B 134.6(10)
F2B B1 F4B 106.2(9)
F4A B1 F1A 100.5(7)
F3B B1 F1A 116.6(7)
F2A B1 F1A 121.7(9)
F1B B1 F1A 34.7(6)
F2B B1 F1A 115.8(10)
F4B B1 F1A 101.1(10)
F4A B1 F3A 83.4(8)
F3B B1 F3A 37.8(6)
F2A B1 F3A 98.5(11)
F1B B1 F3A 91.6(10)
F2B B1 F3A 80.8(11)
F4B B1 F3A 131.5(8)
F1A B1 F3A 119.2(9)

loop_
_geom_bond_atom_site_label_1
_geom_bond_atom_site_label_2
_geom_bond_distance
C1 O1 1.433(5)
C1 C23 1.515(6)
C1 C2 1.519(6)
C1 H1 1.0000
C2 N1 1.476(5)
C2 H2A 0.9900
C2 H2B 0.9900
C3 N1 1.492(5)
C3 C4 1.509(6)
C3 H3A 0.9900
C3 H3B 0.9900
C4 N2 1.299(6)
C4 N3 1.356(6)
C5 N2 1.390(5)
C5 C10 1.392(7)
C5 C6 1.397(7)
C6 C7 1.379(7)
C6 H6 0.9500
C7 C8 1.402(9)
C7 H7 0.9500
C8 C9 1.392(8)
C8 H8 0.9500
C9 C10 1.398(7)
C9 H9 0.9500
C10 N3 1.400(6)
C11 C12B 1.158(18)
C11 N3 1.464(7)
C11 C12A 1.472(9)
C11 H11A 0.9500
C11 H11 0.83(9)
C12A H12A 0.9800
C12A H12B 0.9800
C12A H12C 0.9800
C12B H11 1.26(9)
C12B H12D 0.9800
C12B H12E 0.9800
C12B H12F 0.9800
C13 N1 1.490(5)
C13 C14 1.496(6)
C13 H13A 0.9900
C13 H13B 0.9900
C14 N4 1.321(6)
C14 N5 1.357(5)
C15 C16 1.389(7)
C15 C20 1.391(6)
C15 N4 1.404(5)
C16 C17 1.379(7)
C16 H16 0.9500
C17 C18 1.398(9)
C17 H17 0.9500
C18 C19 1.375(9)
C18 H18 0.9500
C19 C20 1.406(6)
C19 H19 0.9500
C20 N5 1.380(7)
C21 N5 1.457(6)
C21 C22 1.506(8)
C21 H21A 0.9900
C21 H21B 0.9900
C22 H22A 0.9800
C22 H22B 0.9800
C22 H22C 0.9800
C23 N6 1.490(5)
C23 H23A 0.9900
C23 H23B 0.9900
C24 N6 1.479(6)
C24 C25 1.495(7)
C24 H24A 0.9900
C24 H24B 0.9900
C25 N7 1.321(6)
C25 N8 1.341(6)
C26 C27 1.382(8)
C26 N7 1.394(6)
C26 C31 1.397(8)
C27 C28 1.396(9)
C27 H27 0.9500
C28 C29 1.373(11)
C28 H28 0.9500
C29 C30 1.376(11)
C29 H29 0.9500
C30 C31 1.388(8)
C30 H30 0.9500
C31 N8 1.399(7)
C32 N8 1.476(7)
C32 C33 1.511(10)
C32 H32A 0.9900
C32 H32B 0.9900
C33 H33A 0.9800
C33 H33B 0.9800
C33 H33C 0.9800
C34 C35 1.479(7)
C34 N6 1.498(5)
C34 H34A 0.9900
C34 H34B 0.9900
C35 N9 1.315(7)
C35 N10 1.363(6)
C36 C37 1.372(10)
C36 N9 1.391(7)
C36 C41 1.400(10)
C37 C38 1.398(7)
C37 H37 0.9500
C38 C39 1.401(10)
C38 H38 0.9500
C39 C40 1.334(10)
C39 H39 0.9500
C40 C41 1.388(7)
C40 H40 0.9500
C41 N10 1.389(8)
C42 C43 1.449(10)
C42 N10 1.495(9)
C42 H42A 0.9900
C42 H42B 0.9900
C43 H43A 0.9800
C43 H43B 0.9800
C43 H43C 0.9800
C44 O4 1.258(5)
C44 N11 1.317(5)
C44 H44 0.9500
C45 N11 1.450(7)
C45 H45A 0.9800
C45 H45B 0.9800
C45 H45C 0.9800
C46 N11 1.458(6)
C46 H46A 0.9800
C46 H46B 0.9800
C46 H46C 0.9800
C47A O5A 1.268(12)
C47A N12A 1.296(12)
C47A H47A 0.9500
C47B O5B 1.23(3)
C47B N12B 1.30(3)
C47B H47B 0.9500
C48A N12A 1.427(13)
C48A H48A 0.9800
C48A H48B 0.9800
C48A H48C 0.9800
C48B N12B 1.58(3)
C48B H48D 0.9800
C48B H48E 0.9800
C48B H48F 0.9800
C49A N12A 1.440(17)
C49A H49A 0.9800
C49A H49B 0.9800
C49A H49C 0.9800
C49B N12B 1.45(4)
C49B H49D 0.9800
C49B H49E 0.9800
C49B H49F 0.9800
N1 Fe1 2.262(3)
N2 Fe1 2.113(4)
N4 Fe1 2.074(3)
N6 Fe2 2.273(4)
N7 Fe2 2.090(4)
N9 Fe2 2.096(4)
O1 Fe1 1.979(3)
O1 Fe2 2.002(3)
O2 Fe1 1.823(3)
O2 H2 0.8400
O3 Fe2 1.817(3)
O3 H3 0.8400
O4 Fe1 2.028(3)
O5A Fe2 2.081(7)
O5B Fe2 2.072(14)
C50 N13 1.366(12)
C50 H50A 0.9800
C50 H50B 0.9800
C50 H50C 0.9800
C51 N13 1.434(12)
C51 H51A 0.9800
C51 H51B 0.9800
C51 H51C 0.9800
C52 O6 1.126(13)
C52 N13 1.293(14)
C52 H52 0.9500
B3 F12 1.334(7)
B3 F9 1.372(9)
B3 F10 1.390(8)
B3 F11 1.419(9)
B2 F6 1.357(8)
B2 F7 1.365(12)
B2 F5 1.411(10)
B2 F8 1.416(11)
C53 N14 1.459(7)
C53 H53A 0.9800
C53 H53B 0.9800
C53 H53C 0.9800
C54 N14 1.433(9)
C54 H54A 0.9800
C54 H54B 0.9800
C54 H54C 0.9800
C55 O7 1.230(7)
C55 N14 1.338(8)
C55 H55 0.9500
B1 F4A 1.292(11)
B1 F3B 1.347(10)
B1 F2A 1.349(11)
B1 F1B 1.351(10)
B1 F2B 1.362(12)
B1 F4B 1.400(14)
B1 F1A 1.401(9)
B1 F3A 1.462(12)

loop_
_geom_torsion_atom_site_label_1
_geom_torsion_atom_site_label_2
_geom_torsion_atom_site_label_3
_geom_torsion_atom_site_label_4
_geom_torsion
O1 C1 C2 N1 46.2(4)
C23 C1 C2 N1 165.6(3)
N1 C3 C4 N2 -29.6(5)
N1 C3 C4 N3 151.5(4)
N2 C5 C6 C7 179.7(4)
C10 C5 C6 C7 0.3(6)
C5 C6 C7 C8 -0.4(7)
C6 C7 C8 C9 0.5(8)
C7 C8 C9 C10 -0.5(7)
N2 C5 C10 C9 -179.8(4)
C6 C5 C10 C9 -0.3(6)
N2 C5 C10 N3 0.3(4)
C6 C5 C10 N3 179.8(4)
C8 C9 C10 C5 0.4(6)
C8 C9 C10 N3 -179.7(4)
N1 C13 C14 N4 -3.0(6)
N1 C13 C14 N5 -179.8(4)
C20 C15 C16 C17 0.5(8)
N4 C15 C16 C17 179.8(5)
C15 C16 C17 C18 1.2(8)
C16 C17 C18 C19 -1.9(9)
C17 C18 C19 C20 1.0(8)
C16 C15 C20 N5 179.7(4)
N4 C15 C20 N5 0.2(5)
C16 C15 C20 C19 -1.4(7)
N4 C15 C20 C19 179.1(4)
C18 C19 C20 N5 179.2(5)
C18 C19 C20 C15 0.7(7)
O1 C1 C23 N6 -51.7(4)
C2 C1 C23 N6 -171.9(3)
N6 C24 C25 N7 -29.6(6)
N6 C24 C25 N8 147.0(4)
N7 C26 C27 C28 179.7(5)
C31 C26 C27 C28 1.5(8)
C26 C27 C28 C29 0.8(9)
C27 C28 C29 C30 -2.0(12)
C28 C29 C30 C31 0.7(11)
C29 C30 C31 C26 1.7(10)
C29 C30 C31 N8 -179.6(6)
C27 C26 C31 C30 -2.9(9)
N7 C26 C31 C30 178.6(5)
C27 C26 C31 N8 178.1(5)
N7 C26 C31 N8 -0.4(6)
N6 C34 C35 N9 16.8(6)
N6 C34 C35 N10 -166.7(4)
N9 C36 C37 C38 -179.9(6)
C41 C36 C37 C38 -0.9(9)
C36 C37 C38 C39 0.5(9)
C37 C38 C39 C40 -0.9(9)
C38 C39 C40 C41 1.8(9)
C39 C40 C41 N10 179.1(6)
C39 C40 C41 C36 -2.2(9)
C37 C36 C41 N10 -179.2(5)
N9 C36 C41 N10 0.0(6)
C37 C36 C41 C40 1.8(9)
N9 C36 C41 C40 -178.9(5)
C1 C2 N1 C13 72.2(4)
C1 C2 N1 C3 -162.4(3)
C1 C2 N1 Fe1 -47.0(3)
C14 C13 N1 C2 -114.5(4)
C14 C13 N1 C3 119.9(4)
C14 C13 N1 Fe1 -0.5(4)
C4 C3 N1 C2 149.2(3)
C4 C3 N1 C13 -84.8(4)
C4 C3 N1 Fe1 37.3(3)
N3 C4 N2 C5 0.5(4)
C3 C4 N2 C5 -178.6(3)
N3 C4 N2 Fe1 -176.6(2)
C3 C4 N2 Fe1 4.4(5)
C10 C5 N2 C4 -0.4(4)
C6 C5 N2 C4 -179.9(4)
C10 C5 N2 Fe1 175.7(3)
C6 C5 N2 Fe1 -3.7(7)
N2 C4 N3 C10 -0.3(5)
C3 C4 N3 C10 178.7(4)
N2 C4 N3 C11 -173.4(4)
C3 C4 N3 C11 5.5(7)
C5 C10 N3 C4 0.0(4)
C9 C10 N3 C4 -179.9(4)
C5 C10 N3 C11 173.5(4)
C9 C10 N3 C11 -6.4(7)
C12B C11 N3 C4 95.2(12)
C12A C11 N3 C4 -117.4(6)
C12B C11 N3 C10 -76.7(12)
C12A C11 N3 C10 70.7(7)
N5 C14 N4 C15 0.4(5)
C13 C14 N4 C15 -176.8(4)
N5 C14 N4 Fe1 -177.6(3)
C13 C14 N4 Fe1 5.3(5)
C16 C15 N4 C14 -179.8(5)
C20 C15 N4 C14 -0.4(5)
C16 C15 N4 Fe1 -2.5(8)
C20 C15 N4 Fe1 176.9(3)
N4 C14 N5 C20 -0.2(5)
C13 C14 N5 C20 176.9(4)
N4 C14 N5 C21 177.4(4)
C13 C14 N5 C21 -5.6(7)
C15 C20 N5 C14 0.0(5)
C19 C20 N5 C14 -178.7(5)
C15 C20 N5 C21 -177.7(4)
C19 C20 N5 C21 3.6(8)
C22 C21 N5 C14 -92.8(6)
C22 C21 N5 C20 84.4(6)
C25 C24 N6 C23 -75.3(4)
C25 C24 N6 C34 159.2(4)
C25 C24 N6 Fe2 37.2(4)
C1 C23 N6 C24 146.0(4)
C1 C23 N6 C34 -88.0(4)
C1 C23 N6 Fe2 31.3(4)
C35 C34 N6 C24 -143.9(4)
C35 C34 N6 C23 91.6(4)
C35 C34 N6 Fe2 -23.7(4)
N8 C25 N7 C26 0.9(5)
C24 C25 N7 C26 177.9(4)
N8 C25 N7 Fe2 -173.1(3)
C24 C25 N7 Fe2 4.0(5)
C27 C26 N7 C25 -178.6(5)
C31 C26 N7 C25 -0.2(5)
C27 C26 N7 Fe2 -6.7(8)
C31 C26 N7 Fe2 171.7(4)
N7 C25 N8 C31 -1.1(6)
C24 C25 N8 C31 -178.0(5)
N7 C25 N8 C32 177.3(5)
C24 C25 N8 C32 0.4(8)
C30 C31 N8 C25 -178.0(6)
C26 C31 N8 C25 0.9(6)
C30 C31 N8 C32 3.5(10)
C26 C31 N8 C32 -177.5(5)
C33 C32 N8 C25 -95.6(7)
C33 C32 N8 C31 82.5(8)
N10 C35 N9 C36 -0.2(6)
C34 C35 N9 C36 176.7(4)
N10 C35 N9 Fe2 -176.6(3)
C34 C35 N9 Fe2 0.3(6)
C37 C36 N9 C35 179.2(6)
C41 C36 N9 C35 0.1(6)
C37 C36 N9 Fe2 -5.4(10)
C41 C36 N9 Fe2 175.5(4)
N9 C35 N10 C41 0.2(6)
C34 C35 N10 C41 -176.6(5)
N9 C35 N10 C42 -174.3(5)
C34 C35 N10 C42 8.9(8)
C40 C41 N10 C35 178.7(6)
C36 C41 N10 C35 -0.1(6)
C40 C41 N10 C42 -6.8(10)
C36 C41 N10 C42 174.4(6)
C43 C42 N10 C35 -112.3(8)
C43 C42 N10 C41 74.3(9)
O4 C44 N11 C45 -0.8(7)
O4 C44 N11 C46 -178.8(5)
O5A C47A N12A C48A 179.6(15)
O5A C47A N12A C49A -5.5(19)
O5B C47B N12B C49B -152(3)
O5B C47B N12B C48B 2(4)
C23 C1 O1 Fe1 -138.5(3)
C2 C1 O1 Fe1 -19.3(4)
C23 C1 O1 Fe2 45.5(3)
C2 C1 O1 Fe2 164.8(2)
N11 C44 O4 Fe1 177.9(3)
N12A C47A O5A Fe2 173.2(9)
N12B C47B O5B Fe2 -152(2)
C1 O1 Fe1 O2 178.0(2)
Fe2 O1 Fe1 O2 -6.8(2)
C1 O1 Fe1 O4 82.3(3)
Fe2 O1 Fe1 O4 -102.48(19)
C1 O1 Fe1 N4 -84.1(3)
Fe2 O1 Fe1 N4 91.0(2)
C1 O1 Fe1 N2 3.6(4)
Fe2 O1 Fe1 N2 178.8(2)
C1 O1 Fe1 N1 -5.8(3)
Fe2 O1 Fe1 N1 169.4(2)
C44 O4 Fe1 O2 35.0(4)
C44 O4 Fe1 O1 142.1(4)
C44 O4 Fe1 N4 -135.2(6)
C44 O4 Fe1 N2 -62.9(4)
C44 O4 Fe1 N1 -138.5(4)
C14 N4 Fe1 O2 -177.5(3)
C15 N4 Fe1 O2 5.4(5)
C14 N4 Fe1 O1 75.0(3)
C15 N4 Fe1 O1 -102.1(4)
C14 N4 Fe1 O4 -7.3(8)
C15 N4 Fe1 O4 175.6(5)
C14 N4 Fe1 N2 -79.5(3)
C15 N4 Fe1 N2 103.4(4)
C14 N4 Fe1 N1 -3.9(3)
C15 N4 Fe1 N1 178.9(5)
C4 N2 Fe1 O2 -170.1(3)
C5 N2 Fe1 O2 14.0(4)
C4 N2 Fe1 O1 4.5(5)
C5 N2 Fe1 O1 -171.4(3)
C4 N2 Fe1 O4 -74.3(3)
C5 N2 Fe1 O4 109.9(4)
C4 N2 Fe1 N4 92.8(3)
C5 N2 Fe1 N4 -83.1(4)
C4 N2 Fe1 N1 14.0(3)
C5 N2 Fe1 N1 -161.9(4)
C2 N1 Fe1 O2 -179(60)
C13 N1 Fe1 O2 60.6(11)
C3 N1 Fe1 O2 -61.6(11)
C2 N1 Fe1 O1 29.3(2)
C13 N1 Fe1 O1 -90.7(3)
C3 N1 Fe1 O1 147.1(3)
C2 N1 Fe1 O4 -58.5(2)
C13 N1 Fe1 O4 -178.6(3)
C3 N1 Fe1 O4 59.3(3)
C2 N1 Fe1 N4 122.3(2)
C13 N1 Fe1 N4 2.2(3)
C3 N1 Fe1 N4 -119.9(3)
C2 N1 Fe1 N2 -146.5(2)
C13 N1 Fe1 N2 93.4(3)
C3 N1 Fe1 N2 -28.7(2)
C1 O1 Fe2 O3 155.8(2)
Fe1 O1 Fe2 O3 -19.6(2)
C1 O1 Fe2 O5B 8(3)
Fe1 O1 Fe2 O5B -167(3)
C1 O1 Fe2 O5A -41.7(11)
Fe1 O1 Fe2 O5A 142.9(10)
C1 O1 Fe2 N7 -97.4(3)
Fe1 O1 Fe2 N7 87.2(2)
C1 O1 Fe2 N9 54.0(3)
Fe1 O1 Fe2 N9 -121.4(2)
C1 O1 Fe2 N6 -21.6(2)
Fe1 O1 Fe2 N6 163.0(2)
C47B O5B Fe2 O3 76(3)
C47B O5B Fe2 O1 -135.7(19)
C47B O5B Fe2 O5A -13(5)
C47B O5B Fe2 N7 -30(4)
C47B O5B Fe2 N9 177(4)
C47B O5B Fe2 N6 -106(3)
C47A O5A Fe2 O3 -57.8(13)
C47A O5A Fe2 O1 139.5(10)
C47A O5A Fe2 O5B 33(7)
C47A O5A Fe2 N7 -163.9(13)
C47A O5A Fe2 N9 43.4(13)
C47A O5A Fe2 N6 119.6(13)
C25 N7 Fe2 O3 -165.1(3)
C26 N7 Fe2 O3 23.6(5)
C25 N7 Fe2 O1 94.9(3)
C26 N7 Fe2 O1 -76.5(5)
C25 N7 Fe2 O5B -71.2(11)
C26 N7 Fe2 O5B 117.4(12)
C25 N7 Fe2 O5A -74.5(5)
C26 N7 Fe2 O5A 114.1(6)
C25 N7 Fe2 N9 -3.0(5)
C26 N7 Fe2 N9 -174.3(4)
C25 N7 Fe2 N6 14.1(3)
C26 N7 Fe2 N6 -157.2(5)
C35 N9 Fe2 O3 168.5(3)
C36 N9 Fe2 O3 -6.6(5)
C35 N9 Fe2 O1 -91.7(4)
C36 N9 Fe2 O1 93.3(5)
C35 N9 Fe2 O5B 77.7(12)
C36 N9 Fe2 O5B -97.3(13)
C35 N9 Fe2 O5A 75.7(6)
C36 N9 Fe2 O5A -99.3(7)
C35 N9 Fe2 N7 6.0(6)
C36 N9 Fe2 N7 -169.1(4)
C35 N9 Fe2 N6 -11.1(3)
C36 N9 Fe2 N6 173.8(5)
C24 N6 Fe2 O3 134(3)
C23 N6 Fe2 O3 -109(3)
C34 N6 Fe2 O3 11(3)
C24 N6 Fe2 O1 -122.7(3)
C23 N6 Fe2 O1 -6.1(2)
C34 N6 Fe2 O1 114.0(3)
C24 N6 Fe2 O5B 64.4(6)
C23 N6 Fe2 O5B -179.0(6)
C34 N6 Fe2 O5B -58.9(6)
C24 N6 Fe2 O5A 53.0(3)
C23 N6 Fe2 O5A 169.5(3)
C34 N6 Fe2 O5A -70.4(3)
C24 N6 Fe2 N7 -28.9(3)
C23 N6 Fe2 N7 87.7(3)
C34 N6 Fe2 N7 -152.2(3)
C24 N6 Fe2 N9 142.7(3)
C23 N6 Fe2 N9 -100.7(3)
C34 N6 Fe2 N9 19.4(3)
O6 C52 N13 C50 -175(2)
O6 C52 N13 C51 5(3)
O7 C55 N14 C54 6.4(9)
O7 C55 N14 C53 176.2(5)
